data_4328282
loop_
_publ_author_name
'Holger Braunschweig'
'Rainer D\"orfler'
'Kai Hammond'
'Thomas Kramer'
'Jan Mies'
'Krzysztof Radacki'
'Marius Sch\"afer'

_publ_contact_author_address
; Institut fuer Anorganische Chemie
Universitaet Wuerzburg
Am Hubland
97074 Wuerzburg, Germany
;
_publ_contact_author_email H.Braunschweig@mail.uni-wuerzburg.de
_publ_contact_author_fax +49-931-3184623
_publ_contact_author_name 'Prof. Dr. Holger Braunschweig'
_publ_contact_author_phone +49-931-3185260
_publ_section_title
;
 Synthesis and Structure of Distanna and Tristanna Ansa Half-Sandwich
 Complexes of Ruthenium and Nickel
;
_journal_name_full 'Inorganic Chemistry'
_journal_page_first 1225
_journal_page_last 1227
_journal_paper_doi 10.1021/ic202512y
_journal_volume 51
_journal_year 2012
_chemical_formula_moiety 'C22 H41 Cl Ni O Sn2'
_chemical_formula_sum 'C22 H41 Cl Ni O Sn2'
_chemical_formula_weight 653.09
_chemical_name_common
;
?
;
_chemical_name_systematic
; 
?
;
_space_group_IT_number 14
_symmetry_cell_setting monoclinic
_symmetry_space_group_name_Hall '-P 2yn'
_symmetry_space_group_name_H-M 'P 1 21/n 1'
_atom_sites_solution_hydrogens geom
_atom_sites_solution_primary direct
_atom_sites_solution_secondary difmap
_audit_creation_method SHELXL-97
_cell_angle_alpha 90.00
_cell_angle_beta 94.8940(10)
_cell_angle_gamma 90.00
_cell_formula_units_Z 8
_cell_length_a 17.1866(14)
_cell_length_b 10.9803(9)
_cell_length_c 28.805(2)
_cell_measurement_reflns_used 9925
_cell_measurement_temperature 173(2)
_cell_measurement_theta_max 26.45
_cell_measurement_theta_min 2.20
_cell_volume 5416.1(7)
_computing_cell_refinement 'Saint+ NT ver. 7.68A (Bruker AXS)'
_computing_data_collection 'Smart NT ver. 5.63 (Bruker AXS)'
_computing_data_reduction 'Saint+ NT ver. 7.68A (Bruker AXS)'
_computing_molecular_graphics 'XP ver. 5.1 (Bruker AXS, 1998)'
_computing_publication_material 'SHELXL-97 (Sheldrick, 2008)'
_computing_structure_refinement 'SHELXL-97 (Sheldrick, 2008)'
_computing_structure_solution 'SHELXS-97 (Sheldrick, 2008)'
_diffrn_ambient_temperature 173(2)
_diffrn_measured_fraction_theta_full 1.000
_diffrn_measured_fraction_theta_max 0.996
_diffrn_measurement_device_type 'Bruker APEX-I CCD'
_diffrn_measurement_method '\f and \w scans'
_diffrn_radiation_monochromator graphite
_diffrn_radiation_source 'sealed tube'
_diffrn_radiation_type MoK\a
_diffrn_radiation_wavelength 0.71073
_diffrn_reflns_av_R_equivalents 0.0553
_diffrn_reflns_av_sigmaI/netI 0.0431
_diffrn_reflns_limit_h_max 21
_diffrn_reflns_limit_h_min -21
_diffrn_reflns_limit_k_max 13
_diffrn_reflns_limit_k_min -13
_diffrn_reflns_limit_l_max 35
_diffrn_reflns_limit_l_min -36
_diffrn_reflns_number 53665
_diffrn_reflns_theta_full 25.50
_diffrn_reflns_theta_max 26.47
_diffrn_reflns_theta_min 1.33
_exptl_absorpt_coefficient_mu 2.626
_exptl_absorpt_correction_T_max 0.7454
_exptl_absorpt_correction_T_min 0.6098
_exptl_absorpt_correction_type multi-scan
_exptl_absorpt_process_details 'Sadabs 2008/1 (Brucker 2008)'
_exptl_crystal_colour orange
_exptl_crystal_density_diffrn 1.602
_exptl_crystal_description block
_exptl_crystal_F_000 2608
_exptl_crystal_size_max 0.16
_exptl_crystal_size_mid 0.16
_exptl_crystal_size_min 0.03
_refine_diff_density_max 0.863
_refine_diff_density_min -0.457
_refine_diff_density_rms 0.105
_refine_ls_extinction_method none
_refine_ls_goodness_of_fit_ref 1.049
_refine_ls_hydrogen_treatment constr
_refine_ls_matrix_type full
_refine_ls_number_parameters 511
_refine_ls_number_reflns 11173
_refine_ls_number_restraints 0
_refine_ls_restrained_S_all 1.049
_refine_ls_R_factor_all 0.0424
_refine_ls_R_factor_gt 0.0315
_refine_ls_shift/su_max 0.002
_refine_ls_shift/su_mean 0.000
_refine_ls_structure_factor_coef Fsqd
_refine_ls_weighting_details 'calc w=1/[\s^2^(Fo^2^)+(0.0274P)^2^+2.2632P] where P=(Fo^2^+2Fc^2^)/3'
_refine_ls_weighting_scheme calc
_refine_ls_wR_factor_gt 0.0675
_refine_ls_wR_factor_ref 0.0732
_reflns_number_gt 9264
_reflns_number_total 11173
_reflns_threshold_expression >2sigma(I)
_cod_data_source_file ic202512y_si_001_2.cif
_cod_data_source_block 2
_cod_original_cell_volume 5416.1(8)
_cod_database_code 4328282

loop_
_symmetry_equiv_pos_as_xyz
'x, y, z'
'-x+1/2, y+1/2, -z+1/2'
'-x, -y, -z'
'x-1/2, -y-1/2, z-1/2'

loop_
_atom_site_label
_atom_site_type_symbol
_atom_site_fract_x
_atom_site_fract_y
_atom_site_fract_z
_atom_site_U_iso_or_equiv
_atom_site_adp_type
_atom_site_occupancy
_atom_site_symmetry_multiplicity
_atom_site_calc_flag
_atom_site_refinement_flags
Ni1_1 Ni 0.06328(3) 0.34095(4) 0.184579(17) 0.03106(11) Uani 1 1 d .
C1_1 C 0.0239(2) 0.4223(4) 0.13812(15) 0.0414(10) Uani 1 1 d .
O1_1 O -0.0035(2) 0.4846(3) 0.10923(12) 0.0646(10) Uani 1 1 d .
Sn1_1 Sn 0.116783(13) 0.19324(2) 0.128157(8) 0.02549(6) Uani 1 1 d .
Sn2_1 Sn 0.094927(15) -0.05235(2) 0.157698(9) 0.03010(7) Uani 1 1 d .
Cl2_1 Cl 0.14260(7) -0.04967(10) 0.23877(4) 0.0501(3) Uani 1 1 d .
C1_2 C 0.0683(4) 0.4493(4) 0.24492(16) 0.0616(15) Uani 1 1 d .
H1_2 H 0.0596 0.5347 0.2443 0.074 Uiso 1 1 calc R
C2_2 C 0.1388(3) 0.3931(5) 0.24331(15) 0.0548(12) Uani 1 1 d .
H2_2 H 0.1879 0.4325 0.2430 0.066 Uiso 1 1 calc R
C3_2 C 0.1261(3) 0.2689(5) 0.24221(15) 0.0516(12) Uani 1 1 d .
H3_2 H 0.1649 0.2085 0.2391 0.062 Uiso 1 1 calc R
C4_2 C 0.0474(3) 0.2463(4) 0.24642(15) 0.0502(11) Uani 1 1 d .
H4_2 H 0.0239 0.1683 0.2481 0.060 Uiso 1 1 calc R
C5_2 C 0.0095(3) 0.3571(5) 0.24767(16) 0.0589(14) Uani 1 1 d .
H5_2 H -0.0447 0.3698 0.2499 0.071 Uiso 1 1 calc R
C1_3 C 0.0589(2) 0.1974(4) 0.05617(13) 0.0369(9) Uani 1 1 d .
C2_3 C 0.0842(3) 0.0834(4) 0.03112(16) 0.0546(12) Uani 1 1 d .
H2A_3 H 0.0670 0.0109 0.0472 0.082 Uiso 1 1 calc R
H2B_3 H 0.1413 0.0825 0.0312 0.082 Uiso 1 1 calc R
H2C_3 H 0.0607 0.0838 -0.0011 0.082 Uiso 1 1 calc R
C3_3 C -0.0299(2) 0.1948(4) 0.05725(16) 0.0482(11) Uani 1 1 d .
H3A_3 H -0.0545 0.1886 0.0254 0.072 Uiso 1 1 calc R
H3B_3 H -0.0472 0.2698 0.0717 0.072 Uiso 1 1 calc R
H3C_3 H -0.0449 0.1244 0.0754 0.072 Uiso 1 1 calc R
C4_3 C 0.0822(3) 0.3103(4) 0.02967(16) 0.0566(13) Uani 1 1 d .
H4A_3 H 0.1390 0.3119 0.0287 0.085 Uiso 1 1 calc R
H4B_3 H 0.0653 0.3835 0.0455 0.085 Uiso 1 1 calc R
H4C_3 H 0.0571 0.3079 -0.0022 0.085 Uiso 1 1 calc R
C1_4 C 0.2424(2) 0.2399(4) 0.12696(16) 0.0423(10) Uani 1 1 d .
C2_4 C 0.2465(3) 0.3789(4) 0.1247(2) 0.0661(16) Uani 1 1 d .
H2A_4 H 0.2250 0.4137 0.1522 0.099 Uiso 1 1 calc R
H2B_4 H 0.2161 0.4076 0.0965 0.099 Uiso 1 1 calc R
H2C_4 H 0.3010 0.4044 0.1239 0.099 Uiso 1 1 calc R
C3_4 C 0.2762(3) 0.1858(4) 0.08404(17) 0.0537(12) Uani 1 1 d .
H3A_4 H 0.3313 0.2087 0.0841 0.081 Uiso 1 1 calc R
H3B_4 H 0.2472 0.2173 0.0558 0.081 Uiso 1 1 calc R
H3C_4 H 0.2717 0.0969 0.0848 0.081 Uiso 1 1 calc R
C4_4 C 0.2877(2) 0.1947(5) 0.17053(18) 0.0617(14) Uani 1 1 d .
H4A_4 H 0.2820 0.1061 0.1727 0.092 Uiso 1 1 calc R
H4B_4 H 0.2676 0.2331 0.1978 0.092 Uiso 1 1 calc R
H4C_4 H 0.3430 0.2152 0.1695 0.092 Uiso 1 1 calc R
C1_5 C 0.1688(3) -0.2012(4) 0.13461(16) 0.0467(11) Uani 1 1 d .
C2_5 C 0.2524(3) -0.1560(5) 0.13518(19) 0.0636(14) Uani 1 1 d .
H2A_5 H 0.2857 -0.2214 0.1248 0.095 Uiso 1 1 calc R
H2B_5 H 0.2711 -0.1315 0.1669 0.095 Uiso 1 1 calc R
H2C_5 H 0.2545 -0.0860 0.1142 0.095 Uiso 1 1 calc R
C3_5 C 0.1672(4) -0.3070(4) 0.1691(2) 0.091(2) Uani 1 1 d .
H3A_5 H 0.1149 -0.3431 0.1670 0.136 Uiso 1 1 calc R
H3B_5 H 0.1804 -0.2769 0.2008 0.136 Uiso 1 1 calc R
H3C_5 H 0.2054 -0.3688 0.1616 0.136 Uiso 1 1 calc R
C4_5 C 0.1407(4) -0.2425(5) 0.0854(2) 0.0777(18) Uani 1 1 d .
H4A_5 H 0.1445 -0.1744 0.0637 0.117 Uiso 1 1 calc R
H4B_5 H 0.0863 -0.2694 0.0847 0.117 Uiso 1 1 calc R
H4C_5 H 0.1733 -0.3100 0.0762 0.117 Uiso 1 1 calc R
C1_6 C -0.0272(2) -0.1084(4) 0.16340(16) 0.0442(10) Uani 1 1 d .
C2_6 C -0.0292(4) -0.2135(6) 0.1981(2) 0.097(2) Uani 1 1 d .
H2A_6 H -0.0032 -0.1886 0.2282 0.145 Uiso 1 1 calc R
H2B_6 H -0.0022 -0.2841 0.1862 0.145 Uiso 1 1 calc R
H2C_6 H -0.0836 -0.2351 0.2020 0.145 Uiso 1 1 calc R
C3_6 C -0.0627(3) -0.1509(5) 0.11557(19) 0.0679(15) Uani 1 1 d .
H3A_6 H -0.1179 -0.1712 0.1174 0.102 Uiso 1 1 calc R
H3B_6 H -0.0346 -0.2230 0.1059 0.102 Uiso 1 1 calc R
H3C_6 H -0.0583 -0.0856 0.0927 0.102 Uiso 1 1 calc R
C4_6 C -0.0737(3) -0.0016(5) 0.1786(2) 0.0702(16) Uani 1 1 d .
H4A_6 H -0.0676 0.0673 0.1576 0.105 Uiso 1 1 calc R
H4B_6 H -0.0548 0.0217 0.2104 0.105 Uiso 1 1 calc R
H4C_6 H -0.1290 -0.0241 0.1777 0.105 Uiso 1 1 calc R
Ni1_11 Ni 0.94096(3) 1.08301(4) 0.364958(18) 0.03386(12) Uani 1 1 d .
C1_11 C 0.8779(3) 1.1534(5) 0.3257(2) 0.078(2) Uani 1 1 d .
O1_11 O 0.8381(3) 1.2074(5) 0.2993(2) 0.152(3) Uani 1 1 d .
Sn1_11 Sn 0.830745(14) 0.94697(2) 0.385515(9) 0.02635(7) Uani 1 1 d .
Sn2_11 Sn 0.883858(14) 0.70940(2) 0.413483(9) 0.02617(6) Uani 1 1 d .
Cl2_11 Cl 0.99931(6) 0.74448(10) 0.46473(4) 0.0449(3) Uani 1 1 d .
C1_12 C 1.0148(2) 1.0527(4) 0.42483(15) 0.0459(11) Uani 1 1 d .
H1_12 H 0.9972 1.0224 0.4530 0.055 Uiso 1 1 calc R
C2_12 C 1.0206(3) 1.1755(4) 0.41263(17) 0.0539(12) Uani 1 1 d .
H2_12 H 1.0090 1.2433 0.4313 0.065 Uiso 1 1 calc R
C3_12 C 1.0464(2) 1.1805(4) 0.36798(18) 0.0529(12) Uani 1 1 d .
H3_12 H 1.0535 1.2525 0.3506 0.064 Uiso 1 1 calc R
C4_12 C 1.0603(2) 1.0609(4) 0.35303(17) 0.0525(12) Uani 1 1 d .
H4_12 H 1.0800 1.0384 0.3244 0.063 Uiso 1 1 calc R
C5_12 C 1.0397(2) 0.9814(4) 0.38781(16) 0.0462(11) Uani 1 1 d .
H5_12 H 1.0421 0.8950 0.3869 0.055 Uiso 1 1 calc R
C1_13 C 0.7397(2) 0.9145(4) 0.32702(15) 0.0415(10) Uani 1 1 d .
C2_13 C 0.7780(3) 0.8954(5) 0.28168(16) 0.0635(14) Uani 1 1 d .
H2A_13 H 0.8104 0.8219 0.2842 0.095 Uiso 1 1 calc R
H2B_13 H 0.8106 0.9659 0.2758 0.095 Uiso 1 1 calc R
H2C_13 H 0.7374 0.8860 0.2559 0.095 Uiso 1 1 calc R
C3_13 C 0.6932(3) 0.8008(4) 0.33841(19) 0.0623(15) Uani 1 1 d .
H3A_13 H 0.6513 0.7872 0.3137 0.093 Uiso 1 1 calc R
H3B_13 H 0.6706 0.8125 0.3682 0.093 Uiso 1 1 calc R
H3C_13 H 0.7280 0.7300 0.3406 0.093 Uiso 1 1 calc R
C4_13 C 0.6838(3) 1.0233(4) 0.32166(18) 0.0572(13) Uani 1 1 d .
H4A_13 H 0.7135 1.0976 0.3167 0.086 Uiso 1 1 calc R
H4B_13 H 0.6565 1.0320 0.3500 0.086 Uiso 1 1 calc R
H4C_13 H 0.6456 1.0097 0.2949 0.086 Uiso 1 1 calc R
C1_14 C 0.7772(2) 1.0313(4) 0.44517(15) 0.0400(10) Uani 1 1 d .
C2_14 C 0.8334(3) 1.0220(5) 0.48870(16) 0.0558(13) Uani 1 1 d .
H2A_14 H 0.8816 1.0660 0.4838 0.084 Uiso 1 1 calc R
H2B_14 H 0.8455 0.9362 0.4953 0.084 Uiso 1 1 calc R
H2C_14 H 0.8092 1.0578 0.5151 0.084 Uiso 1 1 calc R
C3_14 C 0.7005(2) 0.9672(5) 0.45310(18) 0.0571(13) Uani 1 1 d .
H3A_14 H 0.6794 1.0008 0.4810 0.086 Uiso 1 1 calc R
H3B_14 H 0.7100 0.8798 0.4574 0.086 Uiso 1 1 calc R
H3C_14 H 0.6629 0.9800 0.4260 0.086 Uiso 1 1 calc R
C4_14 C 0.7617(3) 1.1662(4) 0.43406(19) 0.0638(14) Uani 1 1 d .
H4A_14 H 0.7231 1.1730 0.4071 0.096 Uiso 1 1 calc R
H4B_14 H 0.8104 1.2056 0.4269 0.096 Uiso 1 1 calc R
H4C_14 H 0.7416 1.2061 0.4610 0.096 Uiso 1 1 calc R
C1_15 C 0.9332(3) 0.6031(4) 0.35800(15) 0.0454(11) Uani 1 1 d .
C2_15 C 0.9682(4) 0.6902(5) 0.32477(19) 0.0725(17) Uani 1 1 d .
H2A_15 H 1.0144 0.7294 0.3406 0.109 Uiso 1 1 calc R
H2B_15 H 0.9296 0.7525 0.3147 0.109 Uiso 1 1 calc R
H2C_15 H 0.9833 0.6452 0.2976 0.109 Uiso 1 1 calc R
C3_15 C 0.9980(4) 0.5199(5) 0.3775(2) 0.0825(19) Uani 1 1 d .
H3A_15 H 0.9768 0.4592 0.3979 0.124 Uiso 1 1 calc R
H3B_15 H 1.0382 0.5680 0.3954 0.124 Uiso 1 1 calc R
H3C_15 H 1.0211 0.4785 0.3518 0.124 Uiso 1 1 calc R
C4_15 C 0.8675(4) 0.5317(6) 0.3322(2) 0.094(2) Uani 1 1 d .
H4A_15 H 0.8871 0.4907 0.3053 0.142 Uiso 1 1 calc R
H4B_15 H 0.8252 0.5874 0.3214 0.142 Uiso 1 1 calc R
H4C_15 H 0.8478 0.4708 0.3531 0.142 Uiso 1 1 calc R
C1_16 C 0.8198(2) 0.5915(4) 0.45960(15) 0.0401(10) Uani 1 1 d .
C2_16 C 0.8666(3) 0.4763(4) 0.4698(2) 0.0689(16) Uani 1 1 d .
H2A_16 H 0.8410 0.4264 0.4922 0.103 Uiso 1 1 calc R
H2B_16 H 0.9194 0.4976 0.4829 0.103 Uiso 1 1 calc R
H2C_16 H 0.8699 0.4303 0.4409 0.103 Uiso 1 1 calc R
C3_16 C 0.7401(3) 0.5593(5) 0.4365(2) 0.0748(17) Uani 1 1 d .
H3A_16 H 0.7461 0.5178 0.4069 0.112 Uiso 1 1 calc R
H3B_16 H 0.7095 0.6338 0.4307 0.112 Uiso 1 1 calc R
H3C_16 H 0.7132 0.5053 0.4570 0.112 Uiso 1 1 calc R
C4_16 C 0.8117(4) 0.6577(5) 0.50532(18) 0.0721(16) Uani 1 1 d .
H4A_16 H 0.7814 0.7324 0.4993 0.108 Uiso 1 1 calc R
H4B_16 H 0.8637 0.6784 0.5199 0.108 Uiso 1 1 calc R
H4C_16 H 0.7849 0.6049 0.5263 0.108 Uiso 1 1 calc R

loop_
_atom_site_aniso_label
_atom_site_aniso_U_11
_atom_site_aniso_U_22
_atom_site_aniso_U_33
_atom_site_aniso_U_23
_atom_site_aniso_U_13
_atom_site_aniso_U_12
Ni1_1 0.0306(2) 0.0340(3) 0.0288(3) -0.0069(2) 0.0035(2) 0.0033(2)
C1_1 0.041(2) 0.042(2) 0.041(3) -0.009(2) 0.001(2) 0.0050(19)
O1_1 0.080(2) 0.059(2) 0.052(2) 0.0078(17) -0.0107(19) 0.0182(19)
Sn1_1 0.02521(12) 0.02645(13) 0.02524(13) -0.00407(10) 0.00458(10) -0.00307(10)
Sn2_1 0.03515(14) 0.02745(13) 0.02774(14) 0.00018(10) 0.00287(11) -0.00128(11)
Cl2_1 0.0640(7) 0.0536(7) 0.0311(6) 0.0008(5) -0.0049(5) 0.0155(5)
C1_2 0.111(5) 0.041(3) 0.034(3) -0.014(2) 0.009(3) 0.015(3)
C2_2 0.053(3) 0.074(3) 0.035(3) -0.013(2) -0.006(2) -0.013(3)
C3_2 0.060(3) 0.065(3) 0.029(2) -0.006(2) 0.000(2) 0.021(2)
C4_2 0.070(3) 0.050(3) 0.031(2) 0.001(2) 0.005(2) -0.007(2)
C5_2 0.045(3) 0.098(4) 0.035(3) -0.005(3) 0.014(2) 0.018(3)
C1_3 0.045(2) 0.043(2) 0.024(2) -0.0016(17) 0.0033(17) -0.0050(18)
C2_3 0.066(3) 0.064(3) 0.033(2) -0.019(2) 0.000(2) 0.002(2)
C3_3 0.047(3) 0.055(3) 0.040(3) 0.001(2) -0.008(2) -0.004(2)
C4_3 0.069(3) 0.067(3) 0.035(3) 0.015(2) 0.009(2) -0.009(3)
C1_4 0.030(2) 0.039(2) 0.060(3) -0.013(2) 0.014(2) -0.0065(17)
C2_4 0.044(3) 0.053(3) 0.106(5) -0.021(3) 0.028(3) -0.023(2)
C3_4 0.045(3) 0.054(3) 0.066(3) -0.013(2) 0.026(2) -0.003(2)
C4_4 0.029(2) 0.089(4) 0.066(3) -0.024(3) -0.002(2) 0.003(2)
C1_5 0.062(3) 0.030(2) 0.048(3) -0.0054(19) 0.007(2) 0.010(2)
C2_5 0.057(3) 0.067(3) 0.067(4) -0.009(3) 0.008(3) 0.027(3)
C3_5 0.152(6) 0.032(3) 0.094(5) 0.010(3) 0.043(5) 0.030(3)
C4_5 0.088(4) 0.076(4) 0.069(4) -0.040(3) 0.004(3) 0.015(3)
C1_6 0.043(2) 0.043(2) 0.047(3) 0.008(2) 0.004(2) -0.0120(19)
C2_6 0.075(4) 0.107(5) 0.108(5) 0.060(4) 0.007(4) -0.033(4)
C3_6 0.058(3) 0.067(3) 0.076(4) -0.010(3) -0.006(3) -0.021(3)
C4_6 0.044(3) 0.083(4) 0.087(4) -0.022(3) 0.029(3) -0.014(3)
Ni1_11 0.0318(3) 0.0337(3) 0.0352(3) 0.0083(2) -0.0024(2) -0.0027(2)
C1_11 0.051(3) 0.077(4) 0.099(5) 0.056(3) -0.029(3) -0.029(3)
O1_11 0.095(3) 0.130(4) 0.215(6) 0.127(4) -0.086(4) -0.044(3)
Sn1_11 0.02432(12) 0.02550(13) 0.02866(14) -0.00104(10) -0.00116(10) 0.00211(10)
Sn2_11 0.02923(13) 0.02334(13) 0.02623(14) -0.00043(10) 0.00407(10) 0.00119(10)
Cl2_11 0.0404(5) 0.0448(6) 0.0469(6) 0.0090(5) -0.0114(5) -0.0035(4)
C1_12 0.038(2) 0.063(3) 0.035(2) 0.015(2) -0.0043(19) -0.001(2)
C2_12 0.059(3) 0.050(3) 0.049(3) -0.006(2) -0.014(2) -0.006(2)
C3_12 0.039(2) 0.052(3) 0.066(3) 0.020(2) -0.007(2) -0.011(2)
C4_12 0.036(2) 0.072(3) 0.051(3) 0.016(2) 0.015(2) 0.007(2)
C5_12 0.033(2) 0.044(2) 0.061(3) 0.010(2) 0.002(2) 0.0066(19)
C1_13 0.039(2) 0.040(2) 0.043(3) 0.0025(19) -0.0123(19) -0.0016(18)
C2_13 0.075(4) 0.072(3) 0.040(3) -0.008(2) -0.016(3) 0.007(3)
C3_13 0.057(3) 0.046(3) 0.079(4) 0.001(3) -0.026(3) -0.011(2)
C4_13 0.041(2) 0.057(3) 0.069(3) 0.008(2) -0.021(2) 0.007(2)
C1_14 0.036(2) 0.038(2) 0.047(3) -0.0089(19) 0.0080(19) 0.0053(17)
C2_14 0.054(3) 0.071(3) 0.044(3) -0.020(2) 0.008(2) 0.002(2)
C3_14 0.037(2) 0.070(3) 0.067(3) -0.014(3) 0.020(2) 0.002(2)
C4_14 0.071(3) 0.043(3) 0.079(4) -0.014(3) 0.016(3) 0.018(2)
C1_15 0.056(3) 0.039(2) 0.043(3) -0.0130(19) 0.015(2) 0.009(2)
C2_15 0.097(4) 0.067(4) 0.060(3) 0.002(3) 0.043(3) 0.030(3)
C3_15 0.102(5) 0.060(4) 0.089(4) 0.006(3) 0.032(4) 0.044(3)
C4_15 0.099(5) 0.096(5) 0.092(5) -0.067(4) 0.028(4) -0.017(4)
C1_16 0.039(2) 0.040(2) 0.043(3) 0.0056(19) 0.0094(19) -0.0069(18)
C2_16 0.074(4) 0.049(3) 0.084(4) 0.031(3) 0.009(3) -0.003(3)
C3_16 0.052(3) 0.094(4) 0.077(4) 0.027(3) 0.002(3) -0.026(3)
C4_16 0.096(4) 0.072(4) 0.054(3) 0.013(3) 0.037(3) -0.012(3)

loop_
_atom_type_symbol
_atom_type_description
_atom_type_scat_dispersion_real
_atom_type_scat_dispersion_imag
_atom_type_scat_source
C C 0.0033 0.0016 'International Tables Vol C Tables 4.2.6.8 and 6.1.1.4'
H H 0.0000 0.0000 'International Tables Vol C Tables 4.2.6.8 and 6.1.1.4'
O O 0.0106 0.0060 'International Tables Vol C Tables 4.2.6.8 and 6.1.1.4'
Cl Cl 0.1484 0.1585 'International Tables Vol C Tables 4.2.6.8 and 6.1.1.4'
Ni Ni 0.3393 1.1124 'International Tables Vol C Tables 4.2.6.8 and 6.1.1.4'
Sn Sn -0.6537 1.4246 'International Tables Vol C Tables 4.2.6.8 and 6.1.1.4'

loop_
_geom_angle_atom_site_label_1
_geom_angle_atom_site_label_2
_geom_angle_atom_site_label_3
_geom_angle
C1_1 Ni1_1 C3_2 169.1(2)
C1_1 Ni1_1 C4_2 148.9(2)
C3_2 Ni1_1 C4_2 39.02(18)
C1_1 Ni1_1 C1_2 109.81(19)
C3_2 Ni1_1 C1_2 64.47(19)
C4_2 Ni1_1 C1_2 65.03(19)
C1_1 Ni1_1 C5_2 117.29(19)
C3_2 Ni1_1 C5_2 64.98(18)
C4_2 Ni1_1 C5_2 38.27(18)
C1_2 Ni1_1 C5_2 39.9(2)
C1_1 Ni1_1 C2_2 131.4(2)
C3_2 Ni1_1 C2_2 38.56(19)
C4_2 Ni1_1 C2_2 64.65(19)
C1_2 Ni1_1 C2_2 37.65(19)
C5_2 Ni1_1 C2_2 64.82(19)
C1_1 Ni1_1 Sn1_1 88.47(14)
C3_2 Ni1_1 Sn1_1 94.44(13)
C4_2 Ni1_1 Sn1_1 107.99(13)
C1_2 Ni1_1 Sn1_1 154.74(16)
C5_2 Ni1_1 Sn1_1 144.75(16)
C2_2 Ni1_1 Sn1_1 117.10(14)
O1_1 C1_1 Ni1_1 174.6(4)
C1_3 Sn1_1 C1_4 109.80(16)
C1_3 Sn1_1 Ni1_1 115.41(11)
C1_4 Sn1_1 Ni1_1 105.63(11)
C1_3 Sn1_1 Sn2_1 103.72(10)
C1_4 Sn1_1 Sn2_1 111.99(11)
Ni1_1 Sn1_1 Sn2_1 110.468(16)
C1_5 Sn2_1 C1_6 113.05(17)
C1_5 Sn2_1 Cl2_1 98.30(12)
C1_6 Sn2_1 Cl2_1 100.27(12)
C1_5 Sn2_1 Sn1_1 120.97(12)
C1_6 Sn2_1 Sn1_1 115.75(11)
Cl2_1 Sn2_1 Sn1_1 103.55(3)
C2_2 C1_2 C5_2 108.3(4)
C2_2 C1_2 Ni1_1 71.9(3)
C5_2 C1_2 Ni1_1 70.6(3)
C2_2 C1_2 H1_2 125.8
C5_2 C1_2 H1_2 125.8
Ni1_1 C1_2 H1_2 123.3
C1_2 C2_2 C3_2 108.0(5)
C1_2 C2_2 Ni1_1 70.4(3)
C3_2 C2_2 Ni1_1 68.3(2)
C1_2 C2_2 H2_2 126.0
C3_2 C2_2 H2_2 126.0
Ni1_1 C2_2 H2_2 126.8
C2_2 C3_2 C4_2 109.1(4)
C2_2 C3_2 Ni1_1 73.1(3)
C4_2 C3_2 Ni1_1 72.1(3)
C2_2 C3_2 H3_2 125.5
C4_2 C3_2 H3_2 125.5
Ni1_1 C3_2 H3_2 121.0
C5_2 C4_2 C3_2 108.1(4)
C5_2 C4_2 Ni1_1 71.5(3)
C3_2 C4_2 Ni1_1 68.9(3)
C5_2 C4_2 H4_2 126.0
C3_2 C4_2 H4_2 126.0
Ni1_1 C4_2 H4_2 125.2
C4_2 C5_2 C1_2 106.4(4)
C4_2 C5_2 Ni1_1 70.3(3)
C1_2 C5_2 Ni1_1 69.5(3)
C4_2 C5_2 H5_2 126.8
C1_2 C5_2 H5_2 126.8
Ni1_1 C5_2 H5_2 125.0
C2_3 C1_3 C4_3 109.4(4)
C2_3 C1_3 C3_3 108.6(4)
C4_3 C1_3 C3_3 109.2(4)
C2_3 C1_3 Sn1_1 107.5(3)
C4_3 C1_3 Sn1_1 111.6(3)
C3_3 C1_3 Sn1_1 110.4(3)
C1_3 C2_3 H2A_3 109.5
C1_3 C2_3 H2B_3 109.5
H2A_3 C2_3 H2B_3 109.5
C1_3 C2_3 H2C_3 109.5
H2A_3 C2_3 H2C_3 109.5
H2B_3 C2_3 H2C_3 109.5
C1_3 C3_3 H3A_3 109.5
C1_3 C3_3 H3B_3 109.5
H3A_3 C3_3 H3B_3 109.5
C1_3 C3_3 H3C_3 109.5
H3A_3 C3_3 H3C_3 109.5
H3B_3 C3_3 H3C_3 109.5
C1_3 C4_3 H4A_3 109.5
C1_3 C4_3 H4B_3 109.5
H4A_3 C4_3 H4B_3 109.5
C1_3 C4_3 H4C_3 109.5
H4A_3 C4_3 H4C_3 109.5
H4B_3 C4_3 H4C_3 109.5
C4_4 C1_4 C2_4 110.1(4)
C4_4 C1_4 C3_4 109.9(4)
C2_4 C1_4 C3_4 109.3(4)
C4_4 C1_4 Sn1_1 110.2(3)
C2_4 C1_4 Sn1_1 106.2(3)
C3_4 C1_4 Sn1_1 111.0(3)
C1_4 C2_4 H2A_4 109.5
C1_4 C2_4 H2B_4 109.5
H2A_4 C2_4 H2B_4 109.5
C1_4 C2_4 H2C_4 109.5
H2A_4 C2_4 H2C_4 109.5
H2B_4 C2_4 H2C_4 109.5
C1_4 C3_4 H3A_4 109.5
C1_4 C3_4 H3B_4 109.5
H3A_4 C3_4 H3B_4 109.5
C1_4 C3_4 H3C_4 109.5
H3A_4 C3_4 H3C_4 109.5
H3B_4 C3_4 H3C_4 109.5
C1_4 C4_4 H4A_4 109.5
C1_4 C4_4 H4B_4 109.5
H4A_4 C4_4 H4B_4 109.5
C1_4 C4_4 H4C_4 109.5
H4A_4 C4_4 H4C_4 109.5
H4B_4 C4_4 H4C_4 109.5
C2_5 C1_5 C4_5 109.3(4)
C2_5 C1_5 C3_5 108.1(5)
C4_5 C1_5 C3_5 110.8(4)
C2_5 C1_5 Sn2_1 108.9(3)
C4_5 C1_5 Sn2_1 110.8(3)
C3_5 C1_5 Sn2_1 108.9(3)
C1_5 C2_5 H2A_5 109.5
C1_5 C2_5 H2B_5 109.5
H2A_5 C2_5 H2B_5 109.5
C1_5 C2_5 H2C_5 109.5
H2A_5 C2_5 H2C_5 109.5
H2B_5 C2_5 H2C_5 109.5
C1_5 C3_5 H3A_5 109.5
C1_5 C3_5 H3B_5 109.5
H3A_5 C3_5 H3B_5 109.5
C1_5 C3_5 H3C_5 109.5
H3A_5 C3_5 H3C_5 109.5
H3B_5 C3_5 H3C_5 109.5
C1_5 C4_5 H4A_5 109.5
C1_5 C4_5 H4B_5 109.5
H4A_5 C4_5 H4B_5 109.5
C1_5 C4_5 H4C_5 109.5
H4A_5 C4_5 H4C_5 109.5
H4B_5 C4_5 H4C_5 109.5
C4_6 C1_6 C2_6 110.9(5)
C4_6 C1_6 C3_6 108.6(4)
C2_6 C1_6 C3_6 109.1(4)
C4_6 C1_6 Sn2_1 109.7(3)
C2_6 C1_6 Sn2_1 109.5(3)
C3_6 C1_6 Sn2_1 109.0(3)
C1_6 C2_6 H2A_6 109.5
C1_6 C2_6 H2B_6 109.5
H2A_6 C2_6 H2B_6 109.5
C1_6 C2_6 H2C_6 109.5
H2A_6 C2_6 H2C_6 109.5
H2B_6 C2_6 H2C_6 109.5
C1_6 C3_6 H3A_6 109.5
C1_6 C3_6 H3B_6 109.5
H3A_6 C3_6 H3B_6 109.5
C1_6 C3_6 H3C_6 109.5
H3A_6 C3_6 H3C_6 109.5
H3B_6 C3_6 H3C_6 109.5
C1_6 C4_6 H4A_6 109.5
C1_6 C4_6 H4B_6 109.5
H4A_6 C4_6 H4B_6 109.5
C1_6 C4_6 H4C_6 109.5
H4A_6 C4_6 H4C_6 109.5
H4B_6 C4_6 H4C_6 109.5
C1_11 Ni1_11 C1_12 160.4(3)
C1_11 Ni1_11 C5_12 156.1(3)
C1_12 Ni1_11 C5_12 39.79(17)
C1_11 Ni1_11 C3_12 107.3(2)
C1_12 Ni1_11 C3_12 65.39(18)
C5_12 Ni1_11 C3_12 65.42(18)
C1_11 Ni1_11 C2_12 124.0(2)
C1_12 Ni1_11 C2_12 38.96(17)
C5_12 Ni1_11 C2_12 65.70(19)
C3_12 Ni1_11 C2_12 38.72(19)
C1_11 Ni1_11 C4_12 121.2(2)
C1_12 Ni1_11 C4_12 65.55(18)
C5_12 Ni1_11 C4_12 38.72(16)
C3_12 Ni1_11 C4_12 38.96(18)
C2_12 Ni1_11 C4_12 65.1(2)
C1_11 Ni1_11 Sn1_11 88.66(16)
C1_12 Ni1_11 Sn1_11 97.35(12)
C5_12 Ni1_11 Sn1_11 102.47(12)
C3_12 Ni1_11 Sn1_11 162.70(13)
C2_12 Ni1_11 Sn1_11 126.12(14)
C4_12 Ni1_11 Sn1_11 136.53(13)
O1_11 C1_11 Ni1_11 175.8(5)
C1_14 Sn1_11 C1_13 109.98(16)
C1_14 Sn1_11 Ni1_11 107.69(11)
C1_13 Sn1_11 Ni1_11 114.20(11)
C1_14 Sn1_11 Sn2_11 107.83(11)
C1_13 Sn1_11 Sn2_11 104.73(11)
Ni1_11 Sn1_11 Sn2_11 112.252(15)
C1_15 Sn2_11 C1_16 111.51(16)
C1_15 Sn2_11 Cl2_11 100.46(13)
C1_16 Sn2_11 Cl2_11 98.73(11)
C1_15 Sn2_11 Sn1_11 114.35(12)
C1_16 Sn2_11 Sn1_11 122.68(11)
Cl2_11 Sn2_11 Sn1_11 104.73(3)
C2_12 C1_12 C5_12 108.1(4)
C2_12 C1_12 Ni1_11 71.9(2)
C5_12 C1_12 Ni1_11 70.6(2)
C2_12 C1_12 H1_12 126.0
C5_12 C1_12 H1_12 126.0
Ni1_11 C1_12 H1_12 123.3
C3_12 C2_12 C1_12 107.7(4)
C3_12 C2_12 Ni1_11 70.1(3)
C1_12 C2_12 Ni1_11 69.2(2)
C3_12 C2_12 H2_12 126.1
C1_12 C2_12 H2_12 126.1
Ni1_11 C2_12 H2_12 126.1
C2_12 C3_12 C4_12 108.7(4)
C2_12 C3_12 Ni1_11 71.2(3)
C4_12 C3_12 Ni1_11 71.3(3)
C2_12 C3_12 H3_12 125.7
C4_12 C3_12 H3_12 125.7
Ni1_11 C3_12 H3_12 123.5
C5_12 C4_12 C3_12 107.7(4)
C5_12 C4_12 Ni1_11 69.4(2)
C3_12 C4_12 Ni1_11 69.7(3)
C5_12 C4_12 H4_12 126.2
C3_12 C4_12 H4_12 126.2
Ni1_11 C4_12 H4_12 126.3
C4_12 C5_12 C1_12 107.8(4)
C4_12 C5_12 Ni1_11 71.8(2)
C1_12 C5_12 Ni1_11 69.7(2)
C4_12 C5_12 H5_12 126.1
C1_12 C5_12 H5_12 126.1
Ni1_11 C5_12 H5_12 124.0
C2_13 C1_13 C4_13 109.5(4)
C2_13 C1_13 C3_13 110.0(4)
C4_13 C1_13 C3_13 108.8(4)
C2_13 C1_13 Sn1_11 110.1(3)
C4_13 C1_13 Sn1_11 110.2(3)
C3_13 C1_13 Sn1_11 108.3(3)
C1_13 C2_13 H2A_13 109.5
C1_13 C2_13 H2B_13 109.5
H2A_13 C2_13 H2B_13 109.5
C1_13 C2_13 H2C_13 109.5
H2A_13 C2_13 H2C_13 109.5
H2B_13 C2_13 H2C_13 109.5
C1_13 C3_13 H3A_13 109.5
C1_13 C3_13 H3B_13 109.5
H3A_13 C3_13 H3B_13 109.5
C1_13 C3_13 H3C_13 109.5
H3A_13 C3_13 H3C_13 109.5
H3B_13 C3_13 H3C_13 109.5
C1_13 C4_13 H4A_13 109.5
C1_13 C4_13 H4B_13 109.5
H4A_13 C4_13 H4B_13 109.5
C1_13 C4_13 H4C_13 109.5
H4A_13 C4_13 H4C_13 109.5
H4B_13 C4_13 H4C_13 109.5
C2_14 C1_14 C3_14 109.9(4)
C2_14 C1_14 C4_14 108.9(4)
C3_14 C1_14 C4_14 109.8(4)
C2_14 C1_14 Sn1_11 109.6(3)
C3_14 C1_14 Sn1_11 110.1(3)
C4_14 C1_14 Sn1_11 108.5(3)
C1_14 C2_14 H2A_14 109.5
C1_14 C2_14 H2B_14 109.5
H2A_14 C2_14 H2B_14 109.5
C1_14 C2_14 H2C_14 109.5
H2A_14 C2_14 H2C_14 109.5
H2B_14 C2_14 H2C_14 109.5
C1_14 C3_14 H3A_14 109.5
C1_14 C3_14 H3B_14 109.5
H3A_14 C3_14 H3B_14 109.5
C1_14 C3_14 H3C_14 109.5
H3A_14 C3_14 H3C_14 109.5
H3B_14 C3_14 H3C_14 109.5
C1_14 C4_14 H4A_14 109.5
C1_14 C4_14 H4B_14 109.5
H4A_14 C4_14 H4B_14 109.5
C1_14 C4_14 H4C_14 109.5
H4A_14 C4_14 H4C_14 109.5
H4B_14 C4_14 H4C_14 109.5
C3_15 C1_15 C2_15 107.3(4)
C3_15 C1_15 C4_15 111.4(5)
C2_15 C1_15 C4_15 109.6(5)
C3_15 C1_15 Sn2_11 111.6(3)
C2_15 C1_15 Sn2_11 108.8(3)
C4_15 C1_15 Sn2_11 108.2(3)
C1_15 C2_15 H2A_15 109.5
C1_15 C2_15 H2B_15 109.5
H2A_15 C2_15 H2B_15 109.5
C1_15 C2_15 H2C_15 109.5
H2A_15 C2_15 H2C_15 109.5
H2B_15 C2_15 H2C_15 109.5
C1_15 C3_15 H3A_15 109.5
C1_15 C3_15 H3B_15 109.5
H3A_15 C3_15 H3B_15 109.5
C1_15 C3_15 H3C_15 109.5
H3A_15 C3_15 H3C_15 109.5
H3B_15 C3_15 H3C_15 109.5
C1_15 C4_15 H4A_15 109.5
C1_15 C4_15 H4B_15 109.5
H4A_15 C4_15 H4B_15 109.5
C1_15 C4_15 H4C_15 109.5
H4A_15 C4_15 H4C_15 109.5
H4B_15 C4_15 H4C_15 109.5
C3_16 C1_16 C2_16 109.6(4)
C3_16 C1_16 C4_16 110.3(4)
C2_16 C1_16 C4_16 108.5(4)
C3_16 C1_16 Sn2_11 110.5(3)
C2_16 C1_16 Sn2_11 108.8(3)
C4_16 C1_16 Sn2_11 109.1(3)
C1_16 C2_16 H2A_16 109.5
C1_16 C2_16 H2B_16 109.5
H2A_16 C2_16 H2B_16 109.5
C1_16 C2_16 H2C_16 109.5
H2A_16 C2_16 H2C_16 109.5
H2B_16 C2_16 H2C_16 109.5
C1_16 C3_16 H3A_16 109.5
C1_16 C3_16 H3B_16 109.5
H3A_16 C3_16 H3B_16 109.5
C1_16 C3_16 H3C_16 109.5
H3A_16 C3_16 H3C_16 109.5
H3B_16 C3_16 H3C_16 109.5
C1_16 C4_16 H4A_16 109.5
C1_16 C4_16 H4B_16 109.5
H4A_16 C4_16 H4B_16 109.5
C1_16 C4_16 H4C_16 109.5
H4A_16 C4_16 H4C_16 109.5
H4B_16 C4_16 H4C_16 109.5

loop_
_geom_bond_atom_site_label_1
_geom_bond_atom_site_label_2
_geom_bond_distance
Ni1_1 C1_1 1.701(4)
Ni1_1 C3_2 2.060(4)
Ni1_1 C4_2 2.100(4)
Ni1_1 C1_2 2.102(4)
Ni1_1 C5_2 2.115(4)
Ni1_1 C2_2 2.121(4)
Ni1_1 Sn1_1 2.5244(5)
C1_1 O1_1 1.146(5)
Sn1_1 C1_3 2.222(4)
Sn1_1 C1_4 2.223(4)
Sn1_1 Sn2_1 2.8621(4)
Sn2_1 C1_5 2.207(4)
Sn2_1 C1_6 2.207(4)
Sn2_1 Cl2_1 2.4082(11)
C1_2 C2_2 1.363(7)
C1_2 C5_2 1.438(7)
C1_2 H1_2 0.9500
C2_2 C3_2 1.382(7)
C2_2 H2_2 0.9500
C3_2 C4_2 1.390(7)
C3_2 H3_2 0.9500
C4_2 C5_2 1.382(7)
C4_2 H4_2 0.9500
C5_2 H5_2 0.9500
C1_3 C2_3 1.526(6)
C1_3 C4_3 1.527(6)
C1_3 C3_3 1.530(6)
C2_3 H2A_3 0.9800
C2_3 H2B_3 0.9800
C2_3 H2C_3 0.9800
C3_3 H3A_3 0.9800
C3_3 H3B_3 0.9800
C3_3 H3C_3 0.9800
C4_3 H4A_3 0.9800
C4_3 H4B_3 0.9800
C4_3 H4C_3 0.9800
C1_4 C4_4 1.504(6)
C1_4 C2_4 1.529(6)
C1_4 C3_4 1.530(6)
C2_4 H2A_4 0.9800
C2_4 H2B_4 0.9800
C2_4 H2C_4 0.9800
C3_4 H3A_4 0.9800
C3_4 H3B_4 0.9800
C3_4 H3C_4 0.9800
C4_4 H4A_4 0.9800
C4_4 H4B_4 0.9800
C4_4 H4C_4 0.9800
C1_5 C2_5 1.519(7)
C1_5 C4_5 1.527(7)
C1_5 C3_5 1.530(7)
C2_5 H2A_5 0.9800
C2_5 H2B_5 0.9800
C2_5 H2C_5 0.9800
C3_5 H3A_5 0.9800
C3_5 H3B_5 0.9800
C3_5 H3C_5 0.9800
C4_5 H4A_5 0.9800
C4_5 H4B_5 0.9800
C4_5 H4C_5 0.9800
C1_6 C4_6 1.505(7)
C1_6 C2_6 1.528(6)
C1_6 C3_6 1.531(6)
C2_6 H2A_6 0.9800
C2_6 H2B_6 0.9800
C2_6 H2C_6 0.9800
C3_6 H3A_6 0.9800
C3_6 H3B_6 0.9800
C3_6 H3C_6 0.9800
C4_6 H4A_6 0.9800
C4_6 H4B_6 0.9800
C4_6 H4C_6 0.9800
Ni1_11 C1_11 1.685(5)
Ni1_11 C1_12 2.079(4)
Ni1_11 C5_12 2.091(4)
Ni1_11 C3_12 2.100(4)
Ni1_11 C2_12 2.114(4)
Ni1_11 C4_12 2.122(4)
Ni1_11 Sn1_11 2.5222(6)
C1_11 O1_11 1.145(6)
Sn1_11 C1_14 2.219(4)
Sn1_11 C1_13 2.228(4)
Sn1_11 Sn2_11 2.8568(4)
Sn2_11 C1_15 2.206(4)
Sn2_11 C1_16 2.214(4)
Sn2_11 Cl2_11 2.4010(10)
C1_12 C2_12 1.399(6)
C1_12 C5_12 1.419(6)
C1_12 H1_12 0.9500
C2_12 C3_12 1.397(7)
C2_12 H2_12 0.9500
C3_12 C4_12 1.408(7)
C3_12 H3_12 0.9500
C4_12 C5_12 1.397(6)
C4_12 H4_12 0.9500
C5_12 H5_12 0.9500
C1_13 C2_13 1.526(7)
C1_13 C4_13 1.532(6)
C1_13 C3_13 1.534(6)
C2_13 H2A_13 0.9800
C2_13 H2B_13 0.9800
C2_13 H2C_13 0.9800
C3_13 H3A_13 0.9800
C3_13 H3B_13 0.9800
C3_13 H3C_13 0.9800
C4_13 H4A_13 0.9800
C4_13 H4B_13 0.9800
C4_13 H4C_13 0.9800
C1_14 C2_14 1.519(6)
C1_14 C3_14 1.529(6)
C1_14 C4_14 1.534(6)
C2_14 H2A_14 0.9800
C2_14 H2B_14 0.9800
C2_14 H2C_14 0.9800
C3_14 H3A_14 0.9800
C3_14 H3B_14 0.9800
C3_14 H3C_14 0.9800
C4_14 H4A_14 0.9800
C4_14 H4B_14 0.9800
C4_14 H4C_14 0.9800
C1_15 C3_15 1.511(7)
C1_15 C2_15 1.514(7)
C1_15 C4_15 1.516(7)
C2_15 H2A_15 0.9800
C2_15 H2B_15 0.9800
C2_15 H2C_15 0.9800
C3_15 H3A_15 0.9800
C3_15 H3B_15 0.9800
C3_15 H3C_15 0.9800
C4_15 H4A_15 0.9800
C4_15 H4B_15 0.9800
C4_15 H4C_15 0.9800
C1_16 C3_16 1.513(6)
C1_16 C2_16 1.514(6)
C1_16 C4_16 1.521(6)
C2_16 H2A_16 0.9800
C2_16 H2B_16 0.9800
C2_16 H2C_16 0.9800
C3_16 H3A_16 0.9800
C3_16 H3B_16 0.9800
C3_16 H3C_16 0.9800
C4_16 H4A_16 0.9800
C4_16 H4B_16 0.9800
C4_16 H4C_16 0.9800

loop_
_geom_torsion_atom_site_label_1
_geom_torsion_atom_site_label_2
_geom_torsion_atom_site_label_3
_geom_torsion_atom_site_label_4
_geom_torsion
C1_1 Ni1_1 Sn1_1 C1_3 -19.78(18)
C3_2 Ni1_1 Sn1_1 C1_3 170.71(19)
C4_2 Ni1_1 Sn1_1 C1_3 133.28(18)
C1_2 Ni1_1 Sn1_1 C1_3 -157.3(4)
C5_2 Ni1_1 Sn1_1 C1_3 119.4(3)
C2_2 Ni1_1 Sn1_1 C1_3 -156.6(2)
C1_1 Ni1_1 Sn1_1 C1_4 101.70(19)
C3_2 Ni1_1 Sn1_1 C1_4 -67.8(2)
C4_2 Ni1_1 Sn1_1 C1_4 -105.24(19)
C1_2 Ni1_1 Sn1_1 C1_4 -35.8(4)
C5_2 Ni1_1 Sn1_1 C1_4 -119.1(3)
C2_2 Ni1_1 Sn1_1 C1_4 -35.1(2)
C1_1 Ni1_1 Sn1_1 Sn2_1 -137.00(14)
C3_2 Ni1_1 Sn1_1 Sn2_1 53.48(15)
C4_2 Ni1_1 Sn1_1 Sn2_1 16.06(14)
C1_2 Ni1_1 Sn1_1 Sn2_1 85.4(3)
C5_2 Ni1_1 Sn1_1 Sn2_1 2.2(2)
C2_2 Ni1_1 Sn1_1 Sn2_1 86.21(16)
C1_3 Sn1_1 Sn2_1 C1_5 78.58(18)
C1_4 Sn1_1 Sn2_1 C1_5 -39.74(19)
Ni1_1 Sn1_1 Sn2_1 C1_5 -157.19(14)
C1_3 Sn1_1 Sn2_1 C1_6 -64.22(17)
C1_4 Sn1_1 Sn2_1 C1_6 177.45(18)
Ni1_1 Sn1_1 Sn2_1 C1_6 60.00(13)
C1_3 Sn1_1 Sn2_1 Cl2_1 -172.88(11)
C1_4 Sn1_1 Sn2_1 Cl2_1 68.79(13)
Ni1_1 Sn1_1 Sn2_1 Cl2_1 -48.65(3)
C1_1 Ni1_1 C1_2 C2_2 -133.1(3)
C3_2 Ni1_1 C1_2 C2_2 36.9(3)
C4_2 Ni1_1 C1_2 C2_2 80.2(3)
C5_2 Ni1_1 C1_2 C2_2 117.7(4)
Sn1_1 Ni1_1 C1_2 C2_2 1.1(6)
C1_1 Ni1_1 C1_2 C5_2 109.2(3)
C3_2 Ni1_1 C1_2 C5_2 -80.8(3)
C4_2 Ni1_1 C1_2 C5_2 -37.5(3)
C2_2 Ni1_1 C1_2 C5_2 -117.7(4)
Sn1_1 Ni1_1 C1_2 C5_2 -116.6(4)
C5_2 C1_2 C2_2 C3_2 3.4(5)
Ni1_1 C1_2 C2_2 C3_2 -58.1(3)
C5_2 C1_2 C2_2 Ni1_1 61.6(3)
C1_1 Ni1_1 C2_2 C1_2 66.3(4)
C3_2 Ni1_1 C2_2 C1_2 -119.6(4)
C4_2 Ni1_1 C2_2 C1_2 -81.3(3)
C5_2 Ni1_1 C2_2 C1_2 -38.8(3)
Sn1_1 Ni1_1 C2_2 C1_2 -179.5(3)
C1_1 Ni1_1 C2_2 C3_2 -174.1(3)
C4_2 Ni1_1 C2_2 C3_2 38.3(3)
C1_2 Ni1_1 C2_2 C3_2 119.6(4)
C5_2 Ni1_1 C2_2 C3_2 80.8(3)
Sn1_1 Ni1_1 C2_2 C3_2 -59.8(3)
C1_2 C2_2 C3_2 C4_2 -4.1(5)
Ni1_1 C2_2 C3_2 C4_2 -63.6(3)
C1_2 C2_2 C3_2 Ni1_1 59.4(3)
C1_1 Ni1_1 C3_2 C2_2 24.3(11)
C4_2 Ni1_1 C3_2 C2_2 -117.2(4)
C1_2 Ni1_1 C3_2 C2_2 -36.0(3)
C5_2 Ni1_1 C3_2 C2_2 -80.3(3)
Sn1_1 Ni1_1 C3_2 C2_2 129.5(3)
C1_1 Ni1_1 C3_2 C4_2 141.5(9)
C1_2 Ni1_1 C3_2 C4_2 81.2(3)
C5_2 Ni1_1 C3_2 C4_2 36.9(3)
C2_2 Ni1_1 C3_2 C4_2 117.2(4)
Sn1_1 Ni1_1 C3_2 C4_2 -113.3(3)
C2_2 C3_2 C4_2 C5_2 3.2(5)
Ni1_1 C3_2 C4_2 C5_2 -61.1(3)
C2_2 C3_2 C4_2 Ni1_1 64.2(3)
C1_1 Ni1_1 C4_2 C5_2 -48.2(5)
C3_2 Ni1_1 C4_2 C5_2 118.7(4)
C1_2 Ni1_1 C4_2 C5_2 39.0(3)
C2_2 Ni1_1 C4_2 C5_2 80.8(3)
Sn1_1 Ni1_1 C4_2 C5_2 -167.1(3)
C1_1 Ni1_1 C4_2 C3_2 -166.9(3)
C1_2 Ni1_1 C4_2 C3_2 -79.6(3)
C5_2 Ni1_1 C4_2 C3_2 -118.7(4)
C2_2 Ni1_1 C4_2 C3_2 -37.8(3)
Sn1_1 Ni1_1 C4_2 C3_2 74.3(3)
C3_2 C4_2 C5_2 C1_2 -1.0(5)
Ni1_1 C4_2 C5_2 C1_2 -60.5(3)
C3_2 C4_2 C5_2 Ni1_1 59.5(3)
C2_2 C1_2 C5_2 C4_2 -1.5(5)
Ni1_1 C1_2 C5_2 C4_2 60.9(3)
C2_2 C1_2 C5_2 Ni1_1 -62.4(3)
C1_1 Ni1_1 C5_2 C4_2 154.3(3)
C3_2 Ni1_1 C5_2 C4_2 -37.6(3)
C1_2 Ni1_1 C5_2 C4_2 -117.0(4)
C2_2 Ni1_1 C5_2 C4_2 -80.3(3)
Sn1_1 Ni1_1 C5_2 C4_2 21.6(4)
C1_1 Ni1_1 C5_2 C1_2 -88.7(3)
C3_2 Ni1_1 C5_2 C1_2 79.5(3)
C4_2 Ni1_1 C5_2 C1_2 117.0(4)
C2_2 Ni1_1 C5_2 C1_2 36.7(3)
Sn1_1 Ni1_1 C5_2 C1_2 138.6(3)
C1_4 Sn1_1 C1_3 C2_3 74.7(3)
Ni1_1 Sn1_1 C1_3 C2_3 -166.1(3)
Sn2_1 Sn1_1 C1_3 C2_3 -45.1(3)
C1_4 Sn1_1 C1_3 C4_3 -45.3(3)
Ni1_1 Sn1_1 C1_3 C4_3 73.9(3)
Sn2_1 Sn1_1 C1_3 C4_3 -165.1(3)
C1_4 Sn1_1 C1_3 C3_3 -166.9(3)
Ni1_1 Sn1_1 C1_3 C3_3 -47.7(3)
Sn2_1 Sn1_1 C1_3 C3_3 73.2(3)
C1_3 Sn1_1 C1_4 C4_4 -159.5(3)
Ni1_1 Sn1_1 C1_4 C4_4 75.5(3)
Sn2_1 Sn1_1 C1_4 C4_4 -44.8(3)
C1_3 Sn1_1 C1_4 C2_4 81.3(3)
Ni1_1 Sn1_1 C1_4 C2_4 -43.7(3)
Sn2_1 Sn1_1 C1_4 C2_4 -164.0(3)
C1_3 Sn1_1 C1_4 C3_4 -37.4(4)
Ni1_1 Sn1_1 C1_4 C3_4 -162.5(3)
Sn2_1 Sn1_1 C1_4 C3_4 77.2(3)
C1_6 Sn2_1 C1_5 C2_5 -176.0(3)
Cl2_1 Sn2_1 C1_5 C2_5 -71.0(3)
Sn1_1 Sn2_1 C1_5 C2_5 40.3(4)
C1_6 Sn2_1 C1_5 C4_5 63.8(4)
Cl2_1 Sn2_1 C1_5 C4_5 168.7(4)
Sn1_1 Sn2_1 C1_5 C4_5 -79.9(4)
C1_6 Sn2_1 C1_5 C3_5 -58.4(4)
Cl2_1 Sn2_1 C1_5 C3_5 46.6(4)
Sn1_1 Sn2_1 C1_5 C3_5 157.9(3)
C1_5 Sn2_1 C1_6 C4_6 -179.2(3)
Cl2_1 Sn2_1 C1_6 C4_6 77.1(3)
Sn1_1 Sn2_1 C1_6 C4_6 -33.5(4)
C1_5 Sn2_1 C1_6 C2_6 58.9(4)
Cl2_1 Sn2_1 C1_6 C2_6 -44.7(4)
Sn1_1 Sn2_1 C1_6 C2_6 -155.3(4)
C1_5 Sn2_1 C1_6 C3_6 -60.4(4)
Cl2_1 Sn2_1 C1_6 C3_6 -164.1(3)
Sn1_1 Sn2_1 C1_6 C3_6 85.3(3)
C1_11 Ni1_11 Sn1_11 C1_14 -93.0(3)
C1_12 Ni1_11 Sn1_11 C1_14 68.23(17)
C5_12 Ni1_11 Sn1_11 C1_14 108.32(18)
C3_12 Ni1_11 Sn1_11 C1_14 64.6(5)
C2_12 Ni1_11 Sn1_11 C1_14 39.4(2)
C4_12 Ni1_11 Sn1_11 C1_14 130.2(2)
C1_11 Ni1_11 Sn1_11 C1_13 29.4(3)
C1_12 Ni1_11 Sn1_11 C1_13 -169.32(18)
C5_12 Ni1_11 Sn1_11 C1_13 -129.23(18)
C3_12 Ni1_11 Sn1_11 C1_13 -173.0(5)
C2_12 Ni1_11 Sn1_11 C1_13 161.9(2)
C4_12 Ni1_11 Sn1_11 C1_13 -107.4(2)
C1_11 Ni1_11 Sn1_11 Sn2_11 148.5(3)
C1_12 Ni1_11 Sn1_11 Sn2_11 -50.31(13)
C5_12 Ni1_11 Sn1_11 Sn2_11 -10.22(14)
C3_12 Ni1_11 Sn1_11 Sn2_11 -53.9(5)
C2_12 Ni1_11 Sn1_11 Sn2_11 -79.09(17)
C4_12 Ni1_11 Sn1_11 Sn2_11 11.6(2)
C1_14 Sn1_11 Sn2_11 C1_15 176.50(17)
C1_13 Sn1_11 Sn2_11 C1_15 59.39(18)
Ni1_11 Sn1_11 Sn2_11 C1_15 -65.05(13)
C1_14 Sn1_11 Sn2_11 C1_16 36.28(17)
C1_13 Sn1_11 Sn2_11 C1_16 -80.83(18)
Ni1_11 Sn1_11 Sn2_11 C1_16 154.73(13)
C1_14 Sn1_11 Sn2_11 Cl2_11 -74.53(11)
C1_13 Sn1_11 Sn2_11 Cl2_11 168.36(12)
Ni1_11 Sn1_11 Sn2_11 Cl2_11 43.92(3)
C1_11 Ni1_11 C1_12 C2_12 -34.9(8)
C5_12 Ni1_11 C1_12 C2_12 117.5(4)
C3_12 Ni1_11 C1_12 C2_12 37.0(3)
C4_12 Ni1_11 C1_12 C2_12 80.0(3)
Sn1_11 Ni1_11 C1_12 C2_12 -141.8(3)
C1_11 Ni1_11 C1_12 C5_12 -152.4(6)
C3_12 Ni1_11 C1_12 C5_12 -80.5(3)
C2_12 Ni1_11 C1_12 C5_12 -117.5(4)
C4_12 Ni1_11 C1_12 C5_12 -37.5(3)
Sn1_11 Ni1_11 C1_12 C5_12 100.7(2)
C5_12 C1_12 C2_12 C3_12 1.8(5)
Ni1_11 C1_12 C2_12 C3_12 -59.8(3)
C5_12 C1_12 C2_12 Ni1_11 61.6(3)
C1_11 Ni1_11 C2_12 C3_12 -74.5(4)
C1_12 Ni1_11 C2_12 C3_12 118.9(4)
C5_12 Ni1_11 C2_12 C3_12 80.4(3)
C4_12 Ni1_11 C2_12 C3_12 37.7(3)
Sn1_11 Ni1_11 C2_12 C3_12 168.3(2)
C1_11 Ni1_11 C2_12 C1_12 166.6(3)
C5_12 Ni1_11 C2_12 C1_12 -38.5(3)
C3_12 Ni1_11 C2_12 C1_12 -118.9(4)
C4_12 Ni1_11 C2_12 C1_12 -81.3(3)
Sn1_11 Ni1_11 C2_12 C1_12 49.4(3)
C1_12 C2_12 C3_12 C4_12 -2.6(5)
Ni1_11 C2_12 C3_12 C4_12 -61.8(3)
C1_12 C2_12 C3_12 Ni1_11 59.2(3)
C1_11 Ni1_11 C3_12 C2_12 123.2(4)
C1_12 Ni1_11 C3_12 C2_12 -37.3(3)
C5_12 Ni1_11 C3_12 C2_12 -81.2(3)
C4_12 Ni1_11 C3_12 C2_12 -118.2(4)
Sn1_11 Ni1_11 C3_12 C2_12 -33.3(6)
C1_11 Ni1_11 C3_12 C4_12 -118.6(4)
C1_12 Ni1_11 C3_12 C4_12 80.9(3)
C5_12 Ni1_11 C3_12 C4_12 37.0(3)
C2_12 Ni1_11 C3_12 C4_12 118.2(4)
Sn1_11 Ni1_11 C3_12 C4_12 84.9(6)
C2_12 C3_12 C4_12 C5_12 2.4(5)
Ni1_11 C3_12 C4_12 C5_12 -59.3(3)
C2_12 C3_12 C4_12 Ni1_11 61.7(3)
C1_11 Ni1_11 C4_12 C5_12 -162.4(3)
C1_12 Ni1_11 C4_12 C5_12 38.5(3)
C3_12 Ni1_11 C4_12 C5_12 119.0(4)
C2_12 Ni1_11 C4_12 C5_12 81.6(3)
Sn1_11 Ni1_11 C4_12 C5_12 -35.5(4)
C1_11 Ni1_11 C4_12 C3_12 78.6(4)
C1_12 Ni1_11 C4_12 C3_12 -80.5(3)
C5_12 Ni1_11 C4_12 C3_12 -119.0(4)
C2_12 Ni1_11 C4_12 C3_12 -37.4(3)
Sn1_11 Ni1_11 C4_12 C3_12 -154.5(2)
C3_12 C4_12 C5_12 C1_12 -1.3(5)
Ni1_11 C4_12 C5_12 C1_12 -60.7(3)
C3_12 C4_12 C5_12 Ni1_11 59.4(3)
C2_12 C1_12 C5_12 C4_12 -0.3(5)
Ni1_11 C1_12 C5_12 C4_12 62.1(3)
C2_12 C1_12 C5_12 Ni1_11 -62.4(3)
C1_11 Ni1_11 C5_12 C4_12 39.7(6)
C1_12 Ni1_11 C5_12 C4_12 -117.6(4)
C3_12 Ni1_11 C5_12 C4_12 -37.2(3)
C2_12 Ni1_11 C5_12 C4_12 -79.9(3)
Sn1_11 Ni1_11 C5_12 C4_12 155.9(3)
C1_11 Ni1_11 C5_12 C1_12 157.4(5)
C3_12 Ni1_11 C5_12 C1_12 80.4(3)
C2_12 Ni1_11 C5_12 C1_12 37.7(3)
C4_12 Ni1_11 C5_12 C1_12 117.6(4)
Sn1_11 Ni1_11 C5_12 C1_12 -86.5(2)
C1_14 Sn1_11 C1_13 C2_13 162.1(3)
Ni1_11 Sn1_11 C1_13 C2_13 40.9(3)
Sn2_11 Sn1_11 C1_13 C2_13 -82.2(3)
C1_14 Sn1_11 C1_13 C4_13 41.2(3)
Ni1_11 Sn1_11 C1_13 C4_13 -79.9(3)
Sn2_11 Sn1_11 C1_13 C4_13 156.9(3)
C1_14 Sn1_11 C1_13 C3_13 -77.6(3)
Ni1_11 Sn1_11 C1_13 C3_13 161.2(3)
Sn2_11 Sn1_11 C1_13 C3_13 38.0(3)
C1_13 Sn1_11 C1_14 C2_14 164.8(3)
Ni1_11 Sn1_11 C1_14 C2_14 -70.1(3)
Sn2_11 Sn1_11 C1_14 C2_14 51.2(3)
C1_13 Sn1_11 C1_14 C3_14 43.8(3)
Ni1_11 Sn1_11 C1_14 C3_14 168.8(3)
Sn2_11 Sn1_11 C1_14 C3_14 -69.8(3)
C1_13 Sn1_11 C1_14 C4_14 -76.3(3)
Ni1_11 Sn1_11 C1_14 C4_14 48.7(3)
Sn2_11 Sn1_11 C1_14 C4_14 170.0(3)
C1_16 Sn2_11 C1_15 C3_15 -68.1(4)
Cl2_11 Sn2_11 C1_15 C3_15 35.7(4)
Sn1_11 Sn2_11 C1_15 C3_15 147.3(3)
C1_16 Sn2_11 C1_15 C2_15 173.8(3)
Cl2_11 Sn2_11 C1_15 C2_15 -82.4(3)
Sn1_11 Sn2_11 C1_15 C2_15 29.1(4)
C1_16 Sn2_11 C1_15 C4_15 54.8(4)
Cl2_11 Sn2_11 C1_15 C4_15 158.6(4)
Sn1_11 Sn2_11 C1_15 C4_15 -89.9(4)
C1_15 Sn2_11 C1_16 C3_16 -78.0(4)
Cl2_11 Sn2_11 C1_16 C3_16 177.1(3)
Sn1_11 Sn2_11 C1_16 C3_16 63.2(4)
C1_15 Sn2_11 C1_16 C2_16 42.4(4)
Cl2_11 Sn2_11 C1_16 C2_16 -62.5(3)
Sn1_11 Sn2_11 C1_16 C2_16 -176.4(3)
C1_15 Sn2_11 C1_16 C4_16 160.6(3)
Cl2_11 Sn2_11 C1_16 C4_16 55.7(3)
Sn1_11 Sn2_11 C1_16 C4_16 -58.2(4)
